data_4500955
loop_
_publ_author_name
'Ebenezer, Samuel'
'Muthiah, P. Thomas'
'Butcher, Ray J.'

_publ_section_title
;
 Design of a Series of Isostructural Co-Crystals with Aminopyrimidines:
 Isostructurality through Chloro/Methyl Exchange and Studies on
 Supramolecular Architectures
;
_journal_issue 8
_journal_name_full 'Crystal Growth &amp; Design'
_journal_page_first 3579
_journal_paper_doi 10.1021/cg200539a
_journal_volume 11
_journal_year 2011
_chemical_formula_moiety '2(C9 H8 O2), C6 H9 N3'
_chemical_formula_sum 'C24 H25 N3 O4'
_chemical_formula_weight 419.47
_chemical_name_systematic
;
 2-amino-4,6-dimethylpyrimidine-cinnamic acid (1/2)
;
_space_group_IT_number 2
_symmetry_cell_setting triclinic
_symmetry_space_group_name_Hall '-P 1'
_symmetry_space_group_name_H-M 'P -1'
_atom_sites_solution_hydrogens geom
_atom_sites_solution_primary direct
_atom_sites_solution_secondary difmap
_audit_creation_method SHELXL-97
_cell_angle_alpha 87.2270(10)
_cell_angle_beta 77.1660(10)
_cell_angle_gamma 81.8340(10)
_cell_formula_units_Z 2
_cell_length_a 8.68110(10)
_cell_length_b 11.5513(2)
_cell_length_c 11.5896(2)
_cell_measurement_reflns_used 5974
_cell_measurement_temperature 293(2)
_cell_measurement_theta_max 29.1
_cell_measurement_theta_min 1.8
_cell_volume 1121.49(3)
_computing_cell_refinement 'SAINT (Bruker, 2008)'
_computing_data_collection 'SMART APEX II (Bruker, 2008)'
_computing_data_reduction 'SAINT (Bruker, 2008)'
_computing_molecular_graphics 'Mercury 2.2 (Macrae et al., 2006)'
_computing_publication_material 'PLATON (Spek, 2003)'
_computing_structure_refinement 'SHELXL-97 (Sheldrick, 2008)'
_computing_structure_solution 'SHELXS-97 (Sheldrick, 2008)'
_diffrn_ambient_temperature 293(2)
_diffrn_measured_fraction_theta_full 0.999
_diffrn_measured_fraction_theta_max 0.995
_diffrn_measurement_device_type 'Bruker SMART APEX II CCD area-detector'
_diffrn_measurement_method '\f and \w scans'
_diffrn_radiation_monochromator graphite
_diffrn_radiation_source 'fine-focus sealed tube'
_diffrn_radiation_type MoK\a
_diffrn_radiation_wavelength 0.71073
_diffrn_reflns_av_R_equivalents 0.0339
_diffrn_reflns_av_sigmaI/netI 0.0340
_diffrn_reflns_limit_h_max 11
_diffrn_reflns_limit_h_min -11
_diffrn_reflns_limit_k_max 15
_diffrn_reflns_limit_k_min -15
_diffrn_reflns_limit_l_max 15
_diffrn_reflns_limit_l_min -15
_diffrn_reflns_number 24521
_diffrn_reflns_theta_full 25.00
_diffrn_reflns_theta_max 29.09
_diffrn_reflns_theta_min 1.78
_exptl_absorpt_coefficient_mu 0.086
_exptl_absorpt_correction_T_max 0.9847
_exptl_absorpt_correction_T_min 0.9831
_exptl_absorpt_correction_type multi-scan
_exptl_absorpt_process_details 'SADABS; (Bruker, 2008)'
_exptl_crystal_colour Colourless
_exptl_crystal_density_diffrn 1.242
_exptl_crystal_density_method 'not measured'
_exptl_crystal_description Plate
_exptl_crystal_F_000 444
_exptl_crystal_size_max 0.20
_exptl_crystal_size_mid 0.20
_exptl_crystal_size_min 0.18
_refine_diff_density_max 0.221
_refine_diff_density_min -0.193
_refine_diff_density_rms 0.036
_refine_ls_extinction_method none
_refine_ls_goodness_of_fit_ref 1.033
_refine_ls_hydrogen_treatment constr
_refine_ls_matrix_type full
_refine_ls_number_parameters 284
_refine_ls_number_reflns 5974
_refine_ls_number_restraints 0
_refine_ls_restrained_S_all 1.033
_refine_ls_R_factor_all 0.1042
_refine_ls_R_factor_gt 0.0492
_refine_ls_shift/su_max 0.000
_refine_ls_shift/su_mean 0.000
_refine_ls_structure_factor_coef Fsqd
_refine_ls_weighting_details 'calc w=1/[\s^2^(Fo^2^)+(0.0703P)^2^+0.0473P] where P=(Fo^2^+2Fc^2^)/3'
_refine_ls_weighting_scheme calc
_refine_ls_wR_factor_gt 0.1270
_refine_ls_wR_factor_ref 0.1525
_reflns_number_gt 3139
_reflns_number_total 5974
_reflns_threshold_expression >2sigma(I)
_cod_data_source_file cg200539a_si_002.cif
_cod_data_source_block MPCA
_cod_depositor_comments
;
The following automatic conversions were performed:

'_symmetry_cell_setting' value 'Triclinic' changed to 'triclinic'
according to /home/saulius/struct/CIF-dictionaries/cif_core.dic
dictionary named 'cif_core.dic' version 2.4.1 from 2010-06-29.

Automatic conversion script
Id: cif_fix_values 1715 2011-07-08 13:25:40Z adriana 
;
_cod_database_code 4500955

loop_
_symmetry_equiv_pos_as_xyz
'x, y, z'
'-x, -y, -z'

loop_
_atom_site_label
_atom_site_type_symbol
_atom_site_fract_x
_atom_site_fract_y
_atom_site_fract_z
_atom_site_U_iso_or_equiv
_atom_site_adp_type
_atom_site_occupancy
_atom_site_symmetry_multiplicity
_atom_site_calc_flag
_atom_site_refinement_flags
N1 N 0.72125(15) 0.58784(10) 0.55530(11) 0.0559(3) Uani 1 1 d .
N3 N 0.79568(16) 0.43123(11) 0.41862(11) 0.0602(3) Uani 1 1 d .
O1A O 0.55816(15) 0.69385(10) 0.75624(10) 0.0751(4) Uani 1 1 d .
H1A H 0.5996 0.6556 0.6969 0.113 Uiso 1 1 calc R
O2B O 0.57648(16) 0.19427(10) 0.48670(11) 0.0779(4) Uani 1 1 d .
C10B C 0.6728(2) 0.04629(14) 0.34506(15) 0.0644(4) Uani 1 1 d .
H10B H 0.5906 0.0028 0.3773 0.077 Uiso 1 1 calc R
C9B C 0.6747(2) 0.15825(14) 0.39980(15) 0.0628(4) Uani 1 1 d .
O1B O 0.79112(16) 0.21583(11) 0.34543(13) 0.0880(4) Uani 1 1 d .
H1B H 0.7796 0.2806 0.3747 0.132 Uiso 1 1 calc R
C6 C 0.82013(19) 0.65080(13) 0.48186(14) 0.0570(4) Uani 1 1 d .
C11B C 0.78118(19) 0.00430(13) 0.25292(14) 0.0586(4) Uani 1 1 d .
H11B H 0.8620 0.0497 0.2234 0.070 Uiso 1 1 calc R
C12A C 0.32773(17) 0.85171(13) 1.08415(13) 0.0543(4) Uani 1 1 d .
C12B C 0.79031(18) -0.10451(13) 0.19145(13) 0.0537(4) Uani 1 1 d .
C2 C 0.71111(19) 0.47971(12) 0.52036(13) 0.0552(4) Uani 1 1 d .
C11A C 0.39868(18) 0.79392(14) 0.97125(13) 0.0564(4) Uani 1 1 d .
H11A H 0.4366 0.8416 0.9073 0.068 Uiso 1 1 calc R
C4 C 0.8952(2) 0.49550(14) 0.34683(14) 0.0633(4) Uani 1 1 d .
C5 C 0.9098(2) 0.60700(14) 0.37594(14) 0.0665(4) Uani 1 1 d .
H5A H 0.9784 0.6515 0.3254 0.080 Uiso 1 1 calc R
C10A C 0.4140(2) 0.68131(15) 0.95145(15) 0.0751(5) Uani 1 1 d .
H10A H 0.3739 0.6329 1.0141 0.090 Uiso 1 1 calc R
C13B C 0.9182(2) -0.13486(15) 0.09860(15) 0.0687(5) Uani 1 1 d .
H13B H 0.9975 -0.0865 0.0785 0.082 Uiso 1 1 calc R
N2 N 0.61107(18) 0.41697(11) 0.59216(12) 0.0725(4) Uani 1 1 d .
H2A H 0.6021 0.3477 0.5728 0.087 Uiso 1 1 calc R
H2B H 0.5554 0.4457 0.6579 0.087 Uiso 1 1 calc R
C17A C 0.27718(18) 0.79047(14) 1.18793(14) 0.0604(4) Uani 1 1 d .
H17A H 0.2856 0.7093 1.1869 0.072 Uiso 1 1 calc R
C17B C 0.67504(19) -0.17901(14) 0.22036(15) 0.0650(4) Uani 1 1 d .
H17B H 0.5882 -0.1615 0.2831 0.078 Uiso 1 1 calc R
C7 C 0.8281(2) 0.77143(14) 0.52076(16) 0.0720(5) Uani 1 1 d .
H7A H 0.7223 0.8086 0.5539 0.108 Uiso 1 1 calc R
H7B H 0.8754 0.8166 0.4539 0.108 Uiso 1 1 calc R
H7C H 0.8915 0.7663 0.5794 0.108 Uiso 1 1 calc R
C9A C 0.4897(2) 0.62670(15) 0.83791(14) 0.0735(5) Uani 1 1 d .
C13A C 0.31234(19) 0.97321(14) 1.08913(15) 0.0637(4) Uani 1 1 d .
H13A H 0.3453 1.0163 1.0204 0.076 Uiso 1 1 calc R
C16A C 0.2144(2) 0.84803(16) 1.29297(15) 0.0687(5) Uani 1 1 d .
H16A H 0.1814 0.8055 1.3621 0.082 Uiso 1 1 calc R
O2A O 0.4881(3) 0.52409(12) 0.82231(12) 0.1418(8) Uani 1 1 d .
C15A C 0.2005(2) 0.96761(17) 1.29599(17) 0.0777(5) Uani 1 1 d .
H15A H 0.1581 1.0061 1.3670 0.093 Uiso 1 1 calc R
C15B C 0.8159(2) -0.30639(16) 0.06431(18) 0.0783(5) Uani 1 1 d .
H15B H 0.8239 -0.3739 0.0215 0.094 Uiso 1 1 calc R
C14A C 0.2493(2) 1.03039(16) 1.19388(18) 0.0778(5) Uani 1 1 d .
H14A H 0.2397 1.1115 1.1956 0.093 Uiso 1 1 calc R
C8 C 0.9890(3) 0.44083(18) 0.23376(17) 0.0898(6) Uani 1 1 d .
H8A H 1.0484 0.3679 0.2511 0.135 Uiso 1 1 calc R
H8B H 1.0613 0.4924 0.1927 0.135 Uiso 1 1 calc R
H8C H 0.9176 0.4271 0.1850 0.135 Uiso 1 1 calc R
C16B C 0.6887(2) -0.27902(15) 0.15628(16) 0.0729(5) Uani 1 1 d .
H16B H 0.6105 -0.3283 0.1759 0.088 Uiso 1 1 calc R
C14B C 0.9314(2) -0.23462(17) 0.03517(17) 0.0806(5) Uani 1 1 d .
H14B H 1.0184 -0.2531 -0.0272 0.097 Uiso 1 1 calc R

loop_
_atom_site_aniso_label
_atom_site_aniso_U_11
_atom_site_aniso_U_22
_atom_site_aniso_U_33
_atom_site_aniso_U_23
_atom_site_aniso_U_13
_atom_site_aniso_U_12
N1 0.0680(8) 0.0448(6) 0.0529(7) -0.0096(5) -0.0092(6) -0.0047(6)
N3 0.0716(9) 0.0510(7) 0.0557(8) -0.0142(6) -0.0094(7) -0.0034(6)
O1A 0.0984(9) 0.0572(7) 0.0598(7) -0.0114(5) 0.0091(6) -0.0153(6)
O2B 0.0932(9) 0.0717(8) 0.0657(7) -0.0196(6) -0.0050(7) -0.0137(6)
C10B 0.0694(11) 0.0563(9) 0.0689(10) -0.0101(8) -0.0139(9) -0.0120(8)
C9B 0.0687(11) 0.0566(9) 0.0645(10) -0.0086(8) -0.0166(9) -0.0070(8)
O1B 0.0845(9) 0.0661(8) 0.1065(10) -0.0359(7) 0.0073(7) -0.0202(7)
C6 0.0600(9) 0.0510(8) 0.0588(9) -0.0092(7) -0.0101(8) -0.0053(7)
C11B 0.0583(9) 0.0528(8) 0.0663(10) -0.0066(7) -0.0138(8) -0.0100(7)
C12A 0.0500(9) 0.0575(9) 0.0547(9) -0.0068(7) -0.0070(7) -0.0100(7)
C12B 0.0514(9) 0.0525(8) 0.0585(9) -0.0061(7) -0.0139(7) -0.0070(7)
C2 0.0678(10) 0.0463(8) 0.0513(8) -0.0079(7) -0.0131(7) -0.0043(7)
C11A 0.0571(9) 0.0582(9) 0.0529(9) -0.0022(7) -0.0069(7) -0.0119(7)
C4 0.0702(11) 0.0588(9) 0.0571(9) -0.0138(7) -0.0061(8) -0.0041(8)
C5 0.0718(11) 0.0606(9) 0.0619(10) -0.0109(8) 0.0006(8) -0.0129(8)
C10A 0.1067(14) 0.0648(11) 0.0513(9) -0.0053(8) -0.0013(9) -0.0267(10)
C13B 0.0572(10) 0.0691(10) 0.0774(11) -0.0136(9) -0.0046(8) -0.0124(8)
N2 0.1022(11) 0.0499(7) 0.0599(8) -0.0104(6) 0.0012(8) -0.0184(7)
C17A 0.0621(10) 0.0592(9) 0.0589(9) -0.0074(7) -0.0069(8) -0.0126(7)
C17B 0.0616(10) 0.0646(10) 0.0676(10) -0.0138(8) -0.0049(8) -0.0149(8)
C7 0.0841(12) 0.0548(9) 0.0745(11) -0.0133(8) -0.0047(9) -0.0165(8)
C9A 0.1064(14) 0.0584(10) 0.0542(10) -0.0084(8) -0.0064(9) -0.0216(10)
C13A 0.0631(10) 0.0586(9) 0.0672(10) -0.0035(8) -0.0066(8) -0.0118(7)
C16A 0.0688(11) 0.0792(12) 0.0561(9) -0.0088(8) -0.0034(8) -0.0167(9)
O2A 0.272(2) 0.0679(9) 0.0705(9) -0.0218(7) 0.0272(11) -0.0665(12)
C15A 0.0820(13) 0.0767(12) 0.0696(11) -0.0274(9) 0.0017(9) -0.0143(10)
C15B 0.0822(13) 0.0688(11) 0.0852(12) -0.0298(9) -0.0189(11) -0.0044(10)
C14A 0.0828(13) 0.0589(10) 0.0867(13) -0.0193(9) -0.0036(10) -0.0103(9)
C8 0.1064(15) 0.0800(13) 0.0708(12) -0.0270(10) 0.0114(11) -0.0119(11)
C16B 0.0740(12) 0.0674(11) 0.0815(12) -0.0162(9) -0.0139(10) -0.0232(9)
C14B 0.0691(12) 0.0847(13) 0.0803(12) -0.0282(10) 0.0010(9) -0.0033(10)

loop_
_atom_type_symbol
_atom_type_description
_atom_type_scat_dispersion_real
_atom_type_scat_dispersion_imag
_atom_type_scat_source
C C 0.0033 0.0016 'International Tables Vol C Tables 4.2.6.8 and 6.1.1.4'
H H 0.0000 0.0000 'International Tables Vol C Tables 4.2.6.8 and 6.1.1.4'
N N 0.0061 0.0033 'International Tables Vol C Tables 4.2.6.8 and 6.1.1.4'
O O 0.0106 0.0060 'International Tables Vol C Tables 4.2.6.8 and 6.1.1.4'

loop_
_geom_angle_atom_site_label_1
_geom_angle_atom_site_label_2
_geom_angle_atom_site_label_3
_geom_angle
C6 N1 C2 117.16(13)
C4 N3 C2 117.35(13)
C9A O1A H1A 109.5
C11B C10B C9B 123.52(16)
C11B C10B H10B 118.2
C9B C10B H10B 118.2
O2B C9B O1B 123.27(15)
O2B C9B C10B 122.77(16)
O1B C9B C10B 113.96(15)
C9B O1B H1B 109.5
N1 C6 C5 121.51(14)
N1 C6 C7 116.60(13)
C5 C6 C7 121.89(15)
C10B C11B C12B 128.10(15)
C10B C11B H11B 115.9
C12B C11B H11B 115.9
C17A C12A C13A 117.87(14)
C17A C12A C11A 122.70(14)
C13A C12A C11A 119.42(14)
C13B C12B C17B 117.86(14)
C13B C12B C11B 118.97(14)
C17B C12B C11B 123.17(14)
N2 C2 N3 117.93(13)
N2 C2 N1 117.60(13)
N3 C2 N1 124.48(14)
C10A C11A C12A 126.42(15)
C10A C11A H11A 116.8
C12A C11A H11A 116.8
N3 C4 C5 121.30(15)
N3 C4 C8 117.01(15)
C5 C4 C8 121.69(16)
C6 C5 C4 118.19(16)
C6 C5 H5A 120.9
C4 C5 H5A 120.9
C11A C10A C9A 124.67(16)
C11A C10A H10A 117.7
C9A C10A H10A 117.7
C14B C13B C12B 121.71(16)
C14B C13B H13B 119.1
C12B C13B H13B 119.1
C2 N2 H2A 120.0
C2 N2 H2B 120.0
H2A N2 H2B 120.0
C16A C17A C12A 120.90(16)
C16A C17A H17A 119.5
C12A C17A H17A 119.5
C16B C17B C12B 120.20(15)
C16B C17B H17B 119.9
C12B C17B H17B 119.9
C6 C7 H7A 109.5
C6 C7 H7B 109.5
H7A C7 H7B 109.5
C6 C7 H7C 109.5
H7A C7 H7C 109.5
H7B C7 H7C 109.5
O2A C9A O1A 122.23(16)
O2A C9A C10A 121.53(16)
O1A C9A C10A 116.24(15)
C14A C13A C12A 121.11(16)
C14A C13A H13A 119.4
C12A C13A H13A 119.4
C15A C16A C17A 120.31(17)
C15A C16A H16A 119.8
C17A C16A H16A 119.8
C16A C15A C14A 119.83(16)
C16A C15A H15A 120.1
C14A C15A H15A 120.1
C14B C15B C16B 119.98(16)
C14B C15B H15B 120.0
C16B C15B H15B 120.0
C15A C14A C13A 119.97(17)
C15A C14A H14A 120.0
C13A C14A H14A 120.0
C4 C8 H8A 109.5
C4 C8 H8B 109.5
H8A C8 H8B 109.5
C4 C8 H8C 109.5
H8A C8 H8C 109.5
H8B C8 H8C 109.5
C15B C16B C17B 120.67(16)
C15B C16B H16B 119.7
C17B C16B H16B 119.7
C15B C14B C13B 119.57(17)
C15B C14B H14B 120.2
C13B C14B H14B 120.2

loop_
_geom_bond_atom_site_label_1
_geom_bond_atom_site_label_2
_geom_bond_distance
N1 C6 1.3354(19)
N1 C2 1.3520(18)
N3 C4 1.339(2)
N3 C2 1.3437(18)
O1A C9A 1.2886(19)
O1A H1A 0.8200
O2B C9B 1.2136(19)
C10B C11B 1.317(2)
C10B C9B 1.472(2)
C10B H10B 0.9300
C9B O1B 1.315(2)
O1B H1B 0.8200
C6 C5 1.376(2)
C6 C7 1.500(2)
C11B C12B 1.458(2)
C11B H11B 0.9300
C12A C17A 1.382(2)
C12A C13A 1.394(2)
C12A C11A 1.465(2)
C12B C13B 1.382(2)
C12B C17B 1.386(2)
C2 N2 1.3309(19)
C11A C10A 1.315(2)
C11A H11A 0.9300
C4 C5 1.377(2)
C4 C8 1.496(2)
C5 H5A 0.9300
C10A C9A 1.463(2)
C10A H10A 0.9300
C13B C14B 1.374(2)
C13B H13B 0.9300
N2 H2A 0.8600
N2 H2B 0.8600
C17A C16A 1.379(2)
C17A H17A 0.9300
C17B C16B 1.380(2)
C17B H17B 0.9300
C7 H7A 0.9600
C7 H7B 0.9600
C7 H7C 0.9600
C9A O2A 1.210(2)
C13A C14A 1.375(2)
C13A H13A 0.9300
C16A C15A 1.371(2)
C16A H16A 0.9300
C15A C14A 1.374(3)
C15A H15A 0.9300
C15B C14B 1.366(3)
C15B C16B 1.366(3)
C15B H15B 0.9300
C14A H14A 0.9300
C8 H8A 0.9600
C8 H8B 0.9600
C8 H8C 0.9600
C16B H16B 0.9300
C14B H14B 0.9300

loop_
_cod_related_entry_id
_cod_related_entry_database
_cod_related_entry_code
1 ChemSpider 21179952
